data_1550375
loop_
_publ_author_name
'Lin, Hsing-An'
'Kato, Kenta'
'Segawa, Yasutomo'
'Scott, Lawrence T.'
'Itami, Kenichiro'

_publ_section_title
;
 Synthesis and Structural Features of Thiophene-fused Analogues of Warped
 Nanographene and Quintuple Helicene
;
_journal_name_full 'Chemical Science'
_journal_paper_doi 10.1039/C8SC04470H
_journal_year 2019
_chemical_formula_sum 'C77 H51.5 Cl6 S5'
_chemical_formula_weight 1349.68
_space_group_crystal_system monoclinic
_space_group_IT_number 15
_space_group_name_Hall '-C 2yc'
_space_group_name_H-M_alt 'C 1 2/c 1'
_symmetry_space_group_name_Hall '-C 2yc'
_symmetry_space_group_name_H-M 'C 1 2/c 1'
_atom_sites_solution_hydrogens geom
_audit_creation_method SHELXL-2016/6
_audit_update_record
;
2018-09-01 deposited with the CCDC.
2018-12-19 downloaded from the CCDC.
;
_cell_angle_alpha 90
_cell_angle_beta 92.893(3)
_cell_angle_gamma 90
_cell_formula_units_Z 8
_cell_length_a 21.7713(6)
_cell_length_b 21.4590(6)
_cell_length_c 27.4874(7)
_cell_measurement_reflns_used 18723
_cell_measurement_temperature 123
_cell_measurement_theta_max 27.1230
_cell_measurement_theta_min 2.0600
_cell_volume 12825.5(6)
_computing_cell_refinement 'CrysAlisPro 1.171.38.41 (Rigaku OD, 2015)'
_computing_data_collection 'CrysAlisPro 1.171.38.41 (Rigaku OD, 2015)'
_computing_data_reduction 'CrysAlisPro 1.171.38.41 (Rigaku OD, 2015)'
_computing_molecular_graphics 'Yadokari-XG 2009 (Wakita Nemoto et al., 2009)'
_computing_publication_material 'Yadokari-XG 2009 (Wakita,Nemoto et al., 2009)'
_computing_structure_refinement 'SHELXL-2016/6 (Sheldrick, 2016)'
_diffrn_ambient_temperature 123
_diffrn_measured_fraction_theta_full 0.999
_diffrn_measured_fraction_theta_max 0.999
_diffrn_measurement_device_type 'dtrek-CrysAlisPro-abstract goniometer imported rigaku-d*trek images'
_diffrn_measurement_method '\w scans'
_diffrn_radiation_monochromator graphite
_diffrn_radiation_type MoK\a
_diffrn_radiation_wavelength 0.71073
_diffrn_reflns_av_R_equivalents 0.0853
_diffrn_reflns_av_unetI/netI 0.0793
_diffrn_reflns_Laue_measured_fraction_full 0.999
_diffrn_reflns_Laue_measured_fraction_max 0.999
_diffrn_reflns_limit_h_max 25
_diffrn_reflns_limit_h_min -25
_diffrn_reflns_limit_k_max 24
_diffrn_reflns_limit_k_min -25
_diffrn_reflns_limit_l_max 32
_diffrn_reflns_limit_l_min -32
_diffrn_reflns_number 57659
_diffrn_reflns_point_group_measured_fraction_full 0.999
_diffrn_reflns_point_group_measured_fraction_max 0.999
_diffrn_reflns_theta_full 24.999
_diffrn_reflns_theta_max 24.999
_diffrn_reflns_theta_min 1.959
_diffrn_source 'fine-focus sealed X-ray tube'
_exptl_absorpt_coefficient_mu 0.477
_exptl_absorpt_correction_T_max 1.00000
_exptl_absorpt_correction_T_min 0.74597
_exptl_absorpt_correction_type multi-scan
_exptl_absorpt_process_details
;
CrysAlisPro 1.171.38.41 (Rigaku Oxford Diffraction, 2015)
Empirical absorption correction using spherical harmonics,
 implemented in SCALE3 ABSPACK scaling algorithm.
;
_exptl_crystal_colour Orange
_exptl_crystal_density_diffrn 1.398
_exptl_crystal_description Block
_exptl_crystal_F_000 5564
_exptl_crystal_size_max 0.2
_exptl_crystal_size_mid 0.1
_exptl_crystal_size_min 0.05
_refine_diff_density_max 1.908
_refine_diff_density_min -1.150
_refine_diff_density_rms 0.102
_refine_ls_extinction_method none
_refine_ls_goodness_of_fit_ref 1.033
_refine_ls_hydrogen_treatment constr
_refine_ls_matrix_type full
_refine_ls_number_parameters 821
_refine_ls_number_reflns 11307
_refine_ls_number_restraints 6
_refine_ls_restrained_S_all 1.036
_refine_ls_R_factor_all 0.1146
_refine_ls_R_factor_gt 0.0899
_refine_ls_shift/su_max 0.001
_refine_ls_shift/su_mean 0.000
_refine_ls_structure_factor_coef Fsqd
_refine_ls_weighting_details 'w=1/[\s^2^(Fo^2^)+(0.1301P)^2^+80.5408P] where P=(Fo^2^+2Fc^2^)/3'
_refine_ls_weighting_scheme calc
_refine_ls_wR_factor_gt 0.2491
_refine_ls_wR_factor_ref 0.2702
_reflns_Friedel_coverage 0.000
_reflns_number_gt 8280
_reflns_number_total 11307
_reflns_threshold_expression 'I > 2\s(I)'
_cod_data_source_file c8sc04470h2.cif
_cod_data_source_block 5
_cod_original_formula_sum 'C77 H51.50 Cl6 S5'
_cod_database_code 1550375
_shelx_shelxl_version_number 2016/6
_shelx_space_group_comment
;
The symmetry employed for this shelxl refinement is uniquely defined
by the following loop, which should always be used as a source of
symmetry information in preference to the above space-group names.
They are only intended as comments.
;
_shelx_estimated_absorpt_t_min 0.911
_shelx_estimated_absorpt_t_max 0.977

loop_
_space_group_symop_operation_xyz
'x, y, z'
'-x, y, -z+1/2'
'x+1/2, y+1/2, z'
'-x+1/2, y+1/2, -z+1/2'
'-x, -y, -z'
'x, -y, z-1/2'
'-x+1/2, -y+1/2, -z'
'x+1/2, -y+1/2, z-1/2'

loop_
_atom_site_label
_atom_site_type_symbol
_atom_site_fract_x
_atom_site_fract_y
_atom_site_fract_z
_atom_site_U_iso_or_equiv
_atom_site_adp_type
_atom_site_occupancy
_atom_site_site_symmetry_order
_atom_site_calc_flag
_atom_site_refinement_flags_posn
_atom_site_refinement_flags_adp
_atom_site_refinement_flags_occupancy
_atom_site_disorder_assembly
_atom_site_disorder_group
C1 C 0.1428(2) 0.0946(2) 0.47887(16) 0.0274(10) Uani 1 1 d . . . . .
C2 C 0.1285(2) 0.1116(2) 0.52667(16) 0.0273(10) Uani 1 1 d . . . . .
C3 C 0.1776(2) 0.0921(2) 0.55926(16) 0.0274(10) Uani 1 1 d . . . . .
C4 C 0.2229(2) 0.0643(2) 0.53127(15) 0.0257(9) Uani 1 1 d . . . . .
C5 C 0.2015(2) 0.0650(2) 0.48164(16) 0.0266(10) Uani 1 1 d . . . . .
C6 C 0.1209(2) 0.1258(2) 0.43794(16) 0.0293(10) Uani 1 1 d . . . . .
C7 C 0.0755(2) 0.1734(2) 0.44622(16) 0.0289(10) Uani 1 1 d . . . . .
C8 C 0.0626(2) 0.1904(2) 0.49341(16) 0.0303(10) Uani 1 1 d . . . . .
H1 H 0.032902 0.222188 0.497701 0.036 Uiso 1 1 calc R U . . .
C9 C 0.0920(2) 0.1622(2) 0.53626(16) 0.0286(10) Uani 1 1 d . . . . .
C10 C 0.0986(2) 0.1869(2) 0.58570(17) 0.0308(10) Uani 1 1 d . . . . .
C11 C 0.1460(2) 0.1658(2) 0.61720(16) 0.0305(10) Uani 1 1 d . . . . .
H2 H 0.148689 0.181723 0.649504 0.037 Uiso 1 1 calc R U . . .
C12 C 0.1912(2) 0.1212(2) 0.60331(15) 0.0277(10) Uani 1 1 d . . . . .
C13 C 0.2536(2) 0.1131(2) 0.62309(16) 0.0282(10) Uani 1 1 d . . . . .
C14 C 0.2980(2) 0.0871(2) 0.59469(15) 0.0278(10) Uani 1 1 d . . . . .
H3 H 0.339031 0.083748 0.607965 0.033 Uiso 1 1 calc R U . . .
C15 C 0.2842(2) 0.0649(2) 0.54571(16) 0.0276(10) Uani 1 1 d . . . . .
C16 C 0.3261(2) 0.0567(2) 0.50642(16) 0.0291(10) Uani 1 1 d . . . . .
C17 C 0.3048(2) 0.0571(2) 0.45824(16) 0.0293(10) Uani 1 1 d . . . . .
H4 H 0.333452 0.051470 0.433651 0.035 Uiso 1 1 calc R U . . .
C18 C 0.2406(2) 0.0659(2) 0.44383(16) 0.0286(10) Uani 1 1 d . . . . .
C19 C 0.2134(2) 0.0870(2) 0.39753(15) 0.0288(10) Uani 1 1 d . . . . .
C20 C 0.1561(2) 0.1158(2) 0.39525(16) 0.0305(10) Uani 1 1 d . . . . .
H5 H 0.139360 0.129427 0.364489 0.037 Uiso 1 1 calc R U . . .
C21 C 0.0473(2) 0.2105(2) 0.40478(17) 0.0319(11) Uani 1 1 d . . . . .
C22 C 0.0543(2) 0.2750(3) 0.40461(19) 0.0407(12) Uani 1 1 d . . . . .
H6 H 0.076237 0.294338 0.431309 0.049 Uiso 1 1 calc R U . . .
C23 C 0.0308(3) 0.3117(3) 0.3674(2) 0.0499(14) Uani 1 1 d . . . . .
H7 H 0.035405 0.355705 0.368786 0.060 Uiso 1 1 calc R U . . .
C24 C -0.0001(3) 0.2837(3) 0.3275(2) 0.0542(16) Uani 1 1 d . . . . .
H8 H -0.015131 0.308314 0.300779 0.065 Uiso 1 1 calc R U . . .
C25 C -0.0085(3) 0.2203(3) 0.32723(19) 0.0467(14) Uani 1 1 d . . . . .
H9 H -0.029909 0.201507 0.300027 0.056 Uiso 1 1 calc R U . . .
C26 C 0.0136(2) 0.1821(2) 0.36610(17) 0.0340(11) Uani 1 1 d . . . . .
C27 C -0.0017(2) 0.1157(3) 0.36697(17) 0.0375(12) Uani 1 1 d . . . . .
S1 S 0.00260(7) 0.07102(8) 0.31521(5) 0.0510(4) Uani 1 1 d . . . . .
C28 C -0.0285(3) 0.0073(3) 0.3421(2) 0.0533(15) Uani 1 1 d . . . . .
C29 C -0.0418(3) 0.0193(3) 0.3892(2) 0.0485(14) Uani 1 1 d . . . . .
H10 H -0.059427 -0.010275 0.410102 0.058 Uiso 1 1 calc R U . . .
C30 C -0.0260(2) 0.0811(3) 0.40340(19) 0.0395(12) Uani 1 1 d . . . . .
H11 H -0.031771 0.097027 0.435097 0.047 Uiso 1 1 calc R U . . .
C31 C -0.0392(4) -0.0520(3) 0.3134(3) 0.070(2) Uani 1 1 d . . . . .
H12 H -0.067666 -0.078851 0.330307 0.104 Uiso 1 1 calc R U . . .
H13 H 0.000040 -0.073773 0.310532 0.104 Uiso 1 1 calc R U . . .
H14 H -0.056816 -0.041947 0.280882 0.104 Uiso 1 1 calc R U . . .
C32 C 0.0610(2) 0.2406(3) 0.60016(17) 0.0384(12) Uani 1 1 d . . . . .
C33 C 0.0914(3) 0.2918(3) 0.62185(18) 0.0466(14) Uani 1 1 d . . . . .
H15 H 0.134700 0.289739 0.628167 0.056 Uiso 1 1 calc R U . . .
C34 C 0.0605(3) 0.3450(3) 0.6343(2) 0.0578(17) Uani 1 1 d . . . . .
H16 H 0.081943 0.379205 0.648978 0.069 Uiso 1 1 calc R U . . .
C35 C -0.0026(4) 0.3475(4) 0.6249(2) 0.069(2) Uani 1 1 d . . . . .
H17 H -0.024443 0.383955 0.633159 0.083 Uiso 1 1 calc R U . . .
C36 C -0.0347(3) 0.2970(4) 0.6034(2) 0.0581(17) Uani 1 1 d . . . . .
H18 H -0.077918 0.299851 0.597249 0.070 Uiso 1 1 calc R U . . .
C37 C -0.0042(3) 0.2431(3) 0.59119(18) 0.0447(14) Uani 1 1 d . . . . .
C38 C -0.0399(2) 0.1889(4) 0.57058(19) 0.0559(18) Uani 1 1 d . . . . .
S2 S -0.09667(7) 0.19633(9) 0.52404(6) 0.0570(4) Uani 1 1 d . . . . .
C39 C -0.1090(3) 0.1177(3) 0.5206(3) 0.0589(17) Uani 1 1 d . . . . .
C40 C -0.0747(3) 0.0859(4) 0.5524(3) 0.0655(19) Uani 1 1 d . . . . .
H19 H -0.074909 0.041953 0.556269 0.079 Uiso 1 1 calc R U . . .
C41 C -0.03518(19) 0.1307(2) 0.58160(16) 0.0270(10) Uani 1 1 d . . . . .
H20 H -0.007692 0.116717 0.607255 0.032 Uiso 1 1 calc R U . . .
C42 C -0.1558(4) 0.0901(4) 0.4830(3) 0.080(2) Uani 1 1 d . . . . .
H21 H -0.144051 0.047267 0.475427 0.119 Uiso 1 1 calc R U . . .
H22 H -0.156609 0.115298 0.453241 0.119 Uiso 1 1 calc R U . . .
H23 H -0.196726 0.090200 0.496344 0.119 Uiso 1 1 calc R U . . .
C43 C 0.2730(2) 0.1395(2) 0.67158(15) 0.0280(10) Uani 1 1 d . . . . .
C44 C 0.3114(2) 0.1907(3) 0.67357(18) 0.0374(12) Uani 1 1 d . . . . .
H24 H 0.325228 0.207396 0.644048 0.045 Uiso 1 1 calc R U . . .
C45 C 0.3306(3) 0.2185(3) 0.71754(19) 0.0424(13) Uani 1 1 d . . . . .
H25 H 0.357523 0.253393 0.718136 0.051 Uiso 1 1 calc R U . . .
C46 C 0.3096(3) 0.1944(3) 0.76028(19) 0.0486(14) Uani 1 1 d . . . . .
H26 H 0.321212 0.213588 0.790514 0.058 Uiso 1 1 calc R U . . .
C47 C 0.2726(3) 0.1435(3) 0.75938(18) 0.0412(13) Uani 1 1 d . . . . .
H27 H 0.259080 0.127684 0.789289 0.049 Uiso 1 1 calc R U . . .
C48 C 0.2533(2) 0.1133(3) 0.71551(16) 0.0352(11) Uani 1 1 d . . . . .
C49 C 0.2171(2) 0.0559(3) 0.71769(18) 0.0389(12) Uani 1 1 d . . . . .
S3 S 0.22098(6) -0.00410(7) 0.67577(5) 0.0423(4) Uani 1 1 d . . . . .
C50 C 0.1772(3) -0.0537(3) 0.7087(2) 0.0532(16) Uani 1 1 d . . . . .
C51 C 0.1586(3) -0.0256(3) 0.7498(2) 0.0565(17) Uani 1 1 d . . . . .
H28 H 0.133080 -0.045056 0.772347 0.068 Uiso 1 1 calc R U . . .
C52 C 0.1818(3) 0.0368(3) 0.7552(2) 0.0536(16) Uani 1 1 d . . . . .
H29 H 0.173520 0.062619 0.782218 0.064 Uiso 1 1 calc R U . . .
C53 C 0.1634(3) -0.1181(3) 0.6899(3) 0.070(2) Uani 1 1 d . . . . .
H30 H 0.143495 -0.142295 0.714920 0.105 Uiso 1 1 calc R U . . .
H31 H 0.201729 -0.138613 0.681761 0.105 Uiso 1 1 calc R U . . .
H32 H 0.135789 -0.115445 0.660639 0.105 Uiso 1 1 calc R U . . .
C54 C 0.3937(2) 0.0562(2) 0.51919(17) 0.0320(11) Uani 1 1 d . . . . .
C55 C 0.4313(2) 0.1003(2) 0.49868(18) 0.0362(11) Uani 1 1 d . . . . .
H33 H 0.414099 0.128770 0.475323 0.043 Uiso 1 1 calc R U . . .
C56 C 0.4938(2) 0.1034(3) 0.51175(19) 0.0394(12) Uani 1 1 d . . . . .
H34 H 0.519235 0.133761 0.497687 0.047 Uiso 1 1 calc R U . . .
C57 C 0.5182(2) 0.0609(3) 0.5461(2) 0.0413(13) Uani 1 1 d . . . . .
H35 H 0.560714 0.062582 0.555659 0.050 Uiso 1 1 calc R U . . .
C58 C 0.4819(2) 0.0172(3) 0.56588(19) 0.0396(12) Uani 1 1 d . . . . .
H36 H 0.499675 -0.010901 0.589297 0.048 Uiso 1 1 calc R U . . .
C59 C 0.4191(2) 0.0123(2) 0.55288(17) 0.0327(11) Uani 1 1 d . . . . .
C60 C 0.3818(2) -0.0380(2) 0.57188(18) 0.0353(11) Uani 1 1 d . . . . .
S4 S 0.34516(6) -0.09095(7) 0.53299(5) 0.0450(4) Uani 1 1 d . . . . .
C61 C 0.3138(3) -0.1315(3) 0.5792(2) 0.0482(14) Uani 1 1 d . . . . .
C62 C 0.3299(3) -0.1054(3) 0.6230(2) 0.0481(14) Uani 1 1 d . . . . .
H37 H 0.316320 -0.120927 0.653007 0.058 Uiso 1 1 calc R U . . .
C63 C 0.3691(3) -0.0527(3) 0.6197(2) 0.0446(13) Uani 1 1 d . . . . .
H38 H 0.384913 -0.029881 0.647174 0.053 Uiso 1 1 calc R U . . .
C64 C 0.2758(3) -0.1893(3) 0.5698(3) 0.0690(19) Uani 1 1 d . . . . .
H39 H 0.303046 -0.225152 0.566199 0.104 Uiso 1 1 calc R U . . .
H40 H 0.249966 -0.183867 0.539833 0.104 Uiso 1 1 calc R U . . .
H41 H 0.249564 -0.196464 0.597200 0.104 Uiso 1 1 calc R U . . .
C65 C 0.2499(2) 0.0861(2) 0.35269(16) 0.0326(11) Uani 1 1 d . . . . .
C66 C 0.2546(2) 0.1408(3) 0.32610(17) 0.0376(12) Uani 1 1 d . . . . .
H42 H 0.233873 0.176920 0.336756 0.045 Uiso 1 1 calc R U . . .
C67 C 0.2876(3) 0.1449(3) 0.28535(19) 0.0447(13) Uani 1 1 d . . . . .
H43 H 0.289901 0.183093 0.268067 0.054 Uiso 1 1 calc R U . . .
C68 C 0.3179(3) 0.0922(3) 0.26959(19) 0.0485(14) Uani 1 1 d . . . . .
H44 H 0.340697 0.094072 0.241067 0.058 Uiso 1 1 calc R U . . .
C69 C 0.3148(2) 0.0372(3) 0.29532(17) 0.0400(12) Uani 1 1 d . . . . .
H45 H 0.335973 0.001586 0.284375 0.048 Uiso 1 1 calc R U . . .
C70 C 0.2813(2) 0.0329(2) 0.33697(16) 0.0340(11) Uani 1 1 d . . . . .
C71 C 0.2793(2) -0.0281(2) 0.36214(17) 0.0352(11) Uani 1 1 d . . . . .
S5 S 0.34681(7) -0.07138(7) 0.36769(5) 0.0443(4) Uani 1 1 d . . . . .
C72 C 0.3120(3) -0.1314(3) 0.39708(19) 0.0470(14) Uani 1 1 d . . . . .
C73 C 0.2504(3) -0.1197(3) 0.40255(18) 0.0426(13) Uani 1 1 d . . . . .
H46 H 0.223169 -0.147402 0.417629 0.051 Uiso 1 1 calc R U . . .
C74 C 0.2327(3) -0.0596(3) 0.38234(18) 0.0402(12) Uani 1 1 d . . . . .
H47 H 0.192103 -0.043622 0.383116 0.048 Uiso 1 1 calc R U . . .
C75 C 0.3489(4) -0.1881(3) 0.4134(2) 0.0615(18) Uani 1 1 d . . . . .
H48 H 0.324992 -0.213046 0.435608 0.092 Uiso 1 1 calc R U . . .
H49 H 0.387382 -0.174773 0.430280 0.092 Uiso 1 1 calc R U . . .
H50 H 0.358126 -0.213277 0.384946 0.092 Uiso 1 1 calc R U . . .
C76 C 0.0848(4) 0.2280(4) 0.7929(3) 0.079(2) Uani 1 1 d . . . . .
H51 H 0.049391 0.220414 0.813946 0.095 Uiso 1 1 calc R U . . .
Cl1 Cl 0.07852(18) 0.30364(15) 0.76871(12) 0.1355(12) Uani 1 1 d . . . . .
Cl2 Cl 0.15153(17) 0.2230(2) 0.82797(10) 0.1692(19) Uani 1 1 d . . . . .
Cl3 Cl 0.07923(18) 0.17785(17) 0.74400(13) 0.1486(14) Uani 1 1 d . . . . .
C77 C 0.2391(5) 0.2314(5) 0.5026(4) 0.043(3) Uani 0.5 1 d . . P A -1
H52 H 0.215817 0.192018 0.507877 0.052 Uiso 0.5 1 calc R U P A -1
Cl4 Cl 0.2452(3) 0.2367(3) 0.44006(14) 0.111(2) Uani 0.5 1 d . . P A -1
Cl5 Cl 0.3050(2) 0.2221(2) 0.5322(2) 0.1007(18) Uani 0.5 1 d . . P A -1
Cl6 Cl 0.1946(2) 0.2887(2) 0.5230(3) 0.124(3) Uani 0.5 1 d . . P A -1
C78 C 0.0081(8) 0.5343(7) 0.7270(7) 0.085(5) Uani 0.5 1 d . . P B -1
Cl7 Cl 0.000000 0.45597(16) 0.750000 0.158(2) Uani 1 2 d S TU P . .
Cl8 Cl 0.06455(10) 0.57172(9) 0.76824(8) 0.0823(6) Uani 1 1 d . . . . .

loop_
_atom_site_aniso_label
_atom_site_aniso_U_11
_atom_site_aniso_U_22
_atom_site_aniso_U_33
_atom_site_aniso_U_23
_atom_site_aniso_U_13
_atom_site_aniso_U_12
C1 0.024(2) 0.034(3) 0.024(2) -0.0022(19) -0.0018(18) -0.0011(19)
C2 0.026(2) 0.032(2) 0.024(2) 0.0022(18) -0.0005(18) -0.0016(19)
C3 0.024(2) 0.034(3) 0.025(2) 0.0037(19) 0.0011(18) -0.0015(19)
C4 0.027(2) 0.027(2) 0.023(2) 0.0011(18) -0.0007(18) 0.0027(19)
C5 0.029(2) 0.028(2) 0.023(2) -0.0026(18) -0.0029(18) 0.0036(19)
C6 0.025(2) 0.037(3) 0.025(2) -0.0020(19) -0.0020(18) 0.001(2)
C7 0.024(2) 0.037(3) 0.025(2) 0.0003(19) -0.0037(18) 0.000(2)
C8 0.025(2) 0.041(3) 0.026(2) -0.001(2) 0.0022(18) 0.005(2)
C9 0.021(2) 0.043(3) 0.022(2) 0.0013(19) 0.0026(17) 0.002(2)
C10 0.027(2) 0.039(3) 0.026(2) 0.000(2) 0.0040(19) 0.006(2)
C11 0.030(2) 0.043(3) 0.019(2) -0.0034(19) 0.0021(18) 0.001(2)
C12 0.028(2) 0.036(3) 0.020(2) 0.0043(18) 0.0035(18) 0.002(2)
C13 0.030(2) 0.033(3) 0.022(2) 0.0037(19) -0.0020(18) 0.000(2)
C14 0.024(2) 0.038(3) 0.021(2) 0.0016(19) -0.0013(17) 0.003(2)
C15 0.028(2) 0.030(2) 0.024(2) 0.0025(18) -0.0035(18) 0.0043(19)
C16 0.028(2) 0.031(2) 0.028(2) -0.0012(19) 0.0007(19) 0.009(2)
C17 0.030(2) 0.033(3) 0.025(2) -0.0042(19) 0.0025(19) 0.007(2)
C18 0.030(2) 0.031(2) 0.024(2) -0.0063(19) -0.0024(18) 0.005(2)
C19 0.034(3) 0.034(3) 0.019(2) -0.0037(18) 0.0011(18) 0.003(2)
C20 0.033(3) 0.039(3) 0.019(2) -0.0024(19) -0.0034(18) 0.003(2)
C21 0.027(2) 0.042(3) 0.026(2) 0.002(2) 0.0001(19) 0.005(2)
C22 0.039(3) 0.047(3) 0.035(3) 0.000(2) 0.003(2) 0.005(2)
C23 0.054(4) 0.044(3) 0.051(3) 0.016(3) 0.006(3) 0.000(3)
C24 0.057(4) 0.059(4) 0.047(3) 0.028(3) 0.000(3) -0.001(3)
C25 0.041(3) 0.065(4) 0.033(3) 0.010(3) -0.006(2) -0.005(3)
C26 0.028(2) 0.044(3) 0.030(2) 0.010(2) 0.0002(19) 0.002(2)
C27 0.028(3) 0.056(3) 0.027(2) 0.000(2) -0.009(2) -0.003(2)
S1 0.0520(9) 0.0673(10) 0.0331(7) -0.0068(6) -0.0040(6) -0.0013(7)
C28 0.048(3) 0.053(4) 0.057(4) -0.006(3) -0.017(3) 0.003(3)
C29 0.043(3) 0.045(3) 0.057(4) 0.008(3) -0.001(3) -0.002(3)
C30 0.036(3) 0.052(3) 0.030(3) 0.001(2) -0.002(2) -0.008(2)
C31 0.079(5) 0.059(4) 0.068(4) -0.014(3) -0.021(4) 0.008(4)
C32 0.038(3) 0.054(3) 0.023(2) 0.003(2) 0.004(2) 0.017(2)
C33 0.059(4) 0.053(3) 0.027(3) -0.001(2) -0.004(2) 0.021(3)
C34 0.084(5) 0.055(4) 0.035(3) -0.002(3) 0.004(3) 0.028(3)
C35 0.087(5) 0.071(5) 0.051(4) 0.017(3) 0.024(4) 0.052(4)
C36 0.053(4) 0.078(5) 0.045(3) 0.015(3) 0.011(3) 0.030(4)
C37 0.041(3) 0.068(4) 0.025(2) 0.010(2) 0.007(2) 0.021(3)
C38 0.024(3) 0.116(6) 0.028(3) -0.002(3) 0.007(2) 0.011(3)
S2 0.0461(9) 0.0700(11) 0.0550(9) 0.0153(8) 0.0031(7) 0.0152(8)
C39 0.040(3) 0.062(4) 0.076(4) 0.012(3) 0.020(3) 0.001(3)
C40 0.049(4) 0.071(5) 0.077(5) 0.020(4) 0.007(3) 0.005(3)
C41 0.015(2) 0.038(3) 0.028(2) 0.011(2) -0.0003(17) 0.0014(19)
C42 0.060(4) 0.084(6) 0.095(6) 0.001(4) 0.000(4) -0.014(4)
C43 0.024(2) 0.040(3) 0.020(2) -0.0005(19) -0.0022(17) 0.005(2)
C44 0.038(3) 0.046(3) 0.028(2) 0.001(2) -0.001(2) 0.002(2)
C45 0.052(3) 0.042(3) 0.033(3) -0.001(2) -0.009(2) -0.002(3)
C46 0.064(4) 0.053(4) 0.028(3) -0.006(2) -0.013(2) 0.005(3)
C47 0.047(3) 0.055(3) 0.021(2) 0.002(2) -0.003(2) 0.002(3)
C48 0.034(3) 0.050(3) 0.021(2) 0.004(2) -0.0016(19) 0.003(2)
C49 0.035(3) 0.054(3) 0.027(2) 0.011(2) -0.002(2) -0.003(2)
S3 0.0435(8) 0.0429(8) 0.0400(7) 0.0090(6) -0.0021(6) -0.0030(6)
C50 0.041(3) 0.057(4) 0.060(4) 0.025(3) -0.014(3) -0.010(3)
C51 0.040(3) 0.081(5) 0.048(4) 0.031(3) -0.003(3) -0.017(3)
C52 0.047(3) 0.082(5) 0.032(3) 0.008(3) 0.000(2) -0.008(3)
C53 0.051(4) 0.062(4) 0.094(5) 0.026(4) -0.018(4) -0.018(3)
C54 0.030(3) 0.039(3) 0.027(2) -0.006(2) 0.0007(19) 0.007(2)
C55 0.032(3) 0.041(3) 0.036(3) -0.005(2) 0.001(2) 0.008(2)
C56 0.031(3) 0.046(3) 0.041(3) -0.007(2) 0.003(2) 0.002(2)
C57 0.022(2) 0.053(3) 0.048(3) -0.017(3) -0.006(2) 0.006(2)
C58 0.033(3) 0.048(3) 0.037(3) -0.004(2) -0.006(2) 0.012(2)
C59 0.028(2) 0.040(3) 0.030(2) -0.005(2) -0.0011(19) 0.008(2)
C60 0.029(3) 0.042(3) 0.034(3) -0.001(2) -0.006(2) 0.012(2)
S4 0.0382(7) 0.0490(8) 0.0469(8) -0.0036(6) -0.0051(6) -0.0001(6)
C61 0.032(3) 0.042(3) 0.070(4) 0.001(3) -0.001(3) 0.005(2)
C62 0.047(3) 0.049(3) 0.050(3) 0.011(3) 0.014(3) 0.014(3)
C63 0.047(3) 0.047(3) 0.040(3) -0.004(2) 0.000(2) 0.010(3)
C64 0.049(4) 0.065(4) 0.094(5) -0.003(4) 0.005(4) -0.005(3)
C65 0.033(3) 0.046(3) 0.019(2) -0.003(2) -0.0020(19) 0.005(2)
C66 0.038(3) 0.047(3) 0.027(2) -0.002(2) -0.003(2) 0.005(2)
C67 0.051(3) 0.052(3) 0.031(3) 0.006(2) -0.001(2) -0.001(3)
C68 0.046(3) 0.076(4) 0.025(3) -0.001(3) 0.007(2) 0.005(3)
C69 0.042(3) 0.054(3) 0.024(2) -0.006(2) 0.001(2) 0.008(3)
C70 0.032(3) 0.048(3) 0.021(2) -0.009(2) -0.0026(19) 0.006(2)
C71 0.039(3) 0.042(3) 0.024(2) -0.008(2) -0.003(2) 0.007(2)
S5 0.0467(8) 0.0477(8) 0.0379(7) -0.0066(6) -0.0046(6) 0.0073(6)
C72 0.064(4) 0.042(3) 0.034(3) -0.008(2) -0.006(3) 0.002(3)
C73 0.058(4) 0.044(3) 0.025(2) -0.011(2) -0.003(2) 0.001(3)
C74 0.046(3) 0.047(3) 0.028(3) -0.011(2) -0.001(2) 0.006(3)
C75 0.082(5) 0.045(4) 0.056(4) -0.001(3) -0.015(3) 0.008(3)
C76 0.101(6) 0.071(5) 0.067(5) -0.013(4) 0.037(4) -0.013(4)
Cl1 0.181(3) 0.100(2) 0.130(2) 0.0302(17) 0.051(2) 0.010(2)
Cl2 0.142(3) 0.284(5) 0.0797(17) -0.035(2) -0.0109(17) 0.123(3)
Cl3 0.171(3) 0.146(3) 0.134(3) -0.073(2) 0.056(2) -0.032(2)
C77 0.047(7) 0.036(7) 0.047(6) 0.006(6) 0.003(5) -0.001(5)
Cl4 0.188(6) 0.102(3) 0.043(2) 0.006(2) -0.005(3) -0.066(4)
Cl5 0.095(3) 0.077(3) 0.123(4) 0.036(3) -0.062(3) -0.008(2)
Cl6 0.077(3) 0.057(2) 0.244(8) -0.045(3) 0.075(4) -0.005(2)
C78 0.067(10) 0.063(9) 0.125(15) -0.011(9) 0.017(10) -0.013(8)
Cl7 0.128(3) 0.0480(18) 0.294(7) 0.000 -0.019(4) 0.000
Cl8 0.0811(13) 0.0641(12) 0.1024(15) -0.0245(10) 0.0134(11) 0.0021(10)

loop_
_atom_type_symbol
_atom_type_description
_atom_type_scat_dispersion_real
_atom_type_scat_dispersion_imag
_atom_type_scat_source
C C 0.0033 0.0016 'International Tables Vol C Tables 4.2.6.8 and 6.1.1.4'
H H 0.0000 0.0000 'International Tables Vol C Tables 4.2.6.8 and 6.1.1.4'
S S 0.1246 0.1234 'International Tables Vol C Tables 4.2.6.8 and 6.1.1.4'
Cl Cl 0.1484 0.1585 'International Tables Vol C Tables 4.2.6.8 and 6.1.1.4'

loop_
_geom_angle_atom_site_label_1
_geom_angle_atom_site_label_2
_geom_angle_atom_site_label_3
_geom_angle
C6 C1 C2 123.6(4)
C6 C1 C5 122.2(4)
C2 C1 C5 107.7(4)
C9 C2 C1 122.4(4)
C9 C2 C3 122.2(4)
C1 C2 C3 108.5(4)
C12 C3 C4 122.9(4)
C12 C3 C2 122.7(4)
C4 C3 C2 107.7(4)
C15 C4 C3 122.2(4)
C15 C4 C5 123.0(4)
C3 C4 C5 108.4(4)
C18 C5 C4 122.7(4)
C18 C5 C1 122.7(4)
C4 C5 C1 107.8(4)
C1 C6 C7 115.2(4)
C1 C6 C20 114.6(4)
C7 C6 C20 128.7(4)
C8 C7 C6 120.3(4)
C8 C7 C21 118.4(4)
C6 C7 C21 120.9(4)
C7 C8 C9 123.2(4)
C2 C9 C8 114.2(4)
C2 C9 C10 115.7(4)
C8 C9 C10 128.8(4)
C11 C10 C9 119.9(4)
C11 C10 C32 119.3(4)
C9 C10 C32 120.2(4)
C10 C11 C12 123.2(4)
C3 C12 C11 114.5(4)
C3 C12 C13 115.5(4)
C11 C12 C13 128.4(4)
C14 C13 C12 120.2(4)
C14 C13 C43 118.8(4)
C12 C13 C43 120.6(4)
C13 C14 C15 122.5(4)
C4 C15 C14 115.3(4)
C4 C15 C16 114.8(4)
C14 C15 C16 128.3(4)
C17 C16 C15 121.1(4)
C17 C16 C54 120.2(4)
C15 C16 C54 118.2(4)
C16 C17 C18 122.4(4)
C5 C18 C17 114.7(4)
C5 C18 C19 115.2(4)
C17 C18 C19 128.9(4)
C20 C19 C18 120.3(4)
C20 C19 C65 118.7(4)
C18 C19 C65 120.5(4)
C19 C20 C6 122.6(4)
C22 C21 C26 118.9(4)
C22 C21 C7 119.4(4)
C26 C21 C7 121.7(4)
C23 C22 C21 122.5(5)
C22 C23 C24 119.2(6)
C25 C24 C23 119.4(5)
C24 C25 C26 122.0(5)
C21 C26 C25 117.9(5)
C21 C26 C27 121.5(4)
C25 C26 C27 120.5(5)
C30 C27 C26 129.4(5)
C30 C27 S1 109.9(4)
C26 C27 S1 120.4(4)
C28 S1 C27 92.8(3)
C29 C28 C31 128.3(6)
C29 C28 S1 111.5(5)
C31 C28 S1 120.2(5)
C28 C29 C30 112.1(5)
C27 C30 C29 113.7(5)
C33 C32 C37 119.3(5)
C33 C32 C10 118.0(5)
C37 C32 C10 122.7(5)
C34 C33 C32 121.9(6)
C33 C34 C35 118.6(7)
C34 C35 C36 121.1(6)
C37 C36 C35 120.8(6)
C36 C37 C32 118.3(6)
C36 C37 C38 119.7(6)
C32 C37 C38 122.0(5)
C41 C38 C37 129.2(5)
C41 C38 S2 107.9(5)
C37 C38 S2 123.0(5)
C39 S2 C38 93.1(4)
C40 C39 C42 125.9(7)
C40 C39 S2 113.1(6)
C42 C39 S2 121.0(5)
C39 C40 C41 108.5(6)
C38 C41 C40 117.4(5)
C44 C43 C48 119.4(4)
C44 C43 C13 118.8(4)
C48 C43 C13 121.8(4)
C43 C44 C45 122.0(5)
C46 C45 C44 118.6(5)
C47 C46 C45 120.5(5)
C46 C47 C48 122.4(5)
C47 C48 C43 117.0(5)
C47 C48 C49 119.2(4)
C43 C48 C49 123.7(4)
C52 C49 C48 127.0(5)
C52 C49 S3 109.0(5)
C48 C49 S3 123.5(4)
C50 S3 C49 93.6(3)
C51 C50 C53 129.2(6)
C51 C50 S3 111.0(5)
C53 C50 S3 119.8(5)
C50 C51 C52 112.5(5)
C49 C52 C51 113.8(6)
C55 C54 C59 119.9(4)
C55 C54 C16 119.6(4)
C59 C54 C16 120.5(4)
C56 C55 C54 121.2(5)
C55 C56 C57 118.5(5)
C58 C57 C56 120.8(5)
C57 C58 C59 122.0(5)
C58 C59 C54 117.6(5)
C58 C59 C60 121.2(4)
C54 C59 C60 121.2(4)
C63 C60 C59 130.1(5)
C63 C60 S4 109.2(4)
C59 C60 S4 120.8(4)
C61 S4 C60 93.7(3)
C62 C61 C64 127.4(6)
C62 C61 S4 110.7(5)
C64 C61 S4 121.9(5)
C61 C62 C63 113.6(5)
C60 C63 C62 112.8(5)
C66 C65 C70 118.3(4)
C66 C65 C19 118.5(4)
C70 C65 C19 123.2(4)
C67 C66 C65 122.8(5)
C66 C67 C68 118.8(5)
C69 C68 C67 120.0(5)
C68 C69 C70 121.4(5)
C69 C70 C65 118.7(5)
C69 C70 C71 118.2(5)
C65 C70 C71 123.1(4)
C74 C71 C70 132.1(5)
C74 C71 S5 110.1(4)
C70 C71 S5 117.9(4)
C72 S5 C71 92.9(3)
C73 C72 C75 128.1(6)
C73 C72 S5 111.7(4)
C75 C72 S5 120.2(5)
C72 C73 C74 111.2(5)
C71 C74 C73 114.2(5)
Cl2 C76 Cl3 115.2(5)
Cl2 C76 Cl1 108.7(5)
Cl3 C76 Cl1 106.3(5)
Cl5 C77 Cl6 115.6(8)
Cl5 C77 Cl4 113.3(7)
Cl6 C77 Cl4 110.9(7)
Cl7 C78 Cl8 105.5(10)

loop_
_geom_bond_atom_site_label_1
_geom_bond_atom_site_label_2
_geom_bond_distance
C1 C6 1.373(6)
C1 C2 1.413(6)
C1 C5 1.426(6)
C2 C9 1.380(7)
C2 C3 1.422(6)
C3 C12 1.381(6)
C3 C4 1.413(6)
C4 C15 1.372(6)
C4 C5 1.419(6)
C5 C18 1.377(7)
C6 C7 1.448(7)
C6 C20 1.449(6)
C7 C8 1.391(6)
C7 C21 1.496(6)
C8 C9 1.445(6)
C9 C10 1.459(6)
C10 C11 1.389(7)
C10 C32 1.481(7)
C11 C12 1.440(7)
C12 C13 1.449(6)
C13 C14 1.390(6)
C13 C43 1.489(6)
C14 C15 1.445(6)
C15 C16 1.460(6)
C16 C17 1.381(6)
C16 C54 1.495(7)
C17 C18 1.446(6)
C18 C19 1.449(6)
C19 C20 1.390(7)
C19 C65 1.500(6)
C21 C22 1.394(8)
C21 C26 1.400(7)
C22 C23 1.369(8)
C23 C24 1.392(9)
C24 C25 1.375(9)
C25 C26 1.411(7)
C26 C27 1.463(8)
C27 C30 1.374(7)
C27 S1 1.722(5)
S1 C28 1.710(7)
C28 C29 1.366(9)
C28 C31 1.509(9)
C29 C30 1.419(8)
C32 C33 1.400(8)
C32 C37 1.429(8)
C33 C34 1.377(8)
C34 C35 1.385(11)
C35 C36 1.403(11)
C36 C37 1.383(9)
C37 C38 1.495(10)
C38 C41 1.289(9)
C38 S2 1.741(6)
S2 C39 1.711(7)
C39 C40 1.312(9)
C39 C42 1.533(10)
C40 C41 1.495(9)
C43 C44 1.379(7)
C43 C48 1.418(6)
C44 C45 1.394(7)
C45 C46 1.383(8)
C46 C47 1.356(8)
C47 C48 1.414(7)
C48 C49 1.466(8)
C49 C52 1.380(8)
C49 S3 1.732(6)
S3 C50 1.718(6)
C50 C51 1.360(10)
C50 C53 1.500(10)
C51 C52 1.436(10)
C54 C55 1.390(7)
C54 C59 1.414(7)
C55 C56 1.390(7)
C56 C57 1.399(8)
C57 C58 1.358(8)
C58 C59 1.399(7)
C59 C60 1.464(7)
C60 C63 1.392(7)
C60 S4 1.727(5)
S4 C61 1.711(6)
C61 C62 1.358(9)
C61 C64 1.505(9)
C62 C63 1.424(9)
C65 C66 1.389(7)
C65 C70 1.410(7)
C66 C67 1.364(7)
C67 C68 1.388(8)
C68 C69 1.379(8)
C69 C70 1.391(7)
C70 C71 1.482(8)
C71 C74 1.359(8)
C71 S5 1.739(5)
S5 C72 1.717(6)
C72 C73 1.380(8)
C72 C75 1.514(8)
C73 C74 1.448(8)
C76 Cl2 1.706(10)
C76 Cl3 1.723(8)
C76 Cl1 1.756(9)
C77 Cl5 1.625(12)
C77 Cl6 1.679(12)
C77 Cl4 1.734(12)
C78 Cl7 1.808(17)
C78 Cl8 1.817(18)

loop_
_geom_torsion_atom_site_label_1
_geom_torsion_atom_site_label_2
_geom_torsion_atom_site_label_3
_geom_torsion_atom_site_label_4
_geom_torsion
C6 C1 C2 C9 -1.3(7)
C5 C1 C2 C9 150.8(4)
C6 C1 C2 C3 -152.8(5)
C5 C1 C2 C3 -0.7(5)
C9 C2 C3 C12 1.8(7)
C1 C2 C3 C12 153.4(4)
C9 C2 C3 C4 -150.2(4)
C1 C2 C3 C4 1.4(5)
C12 C3 C4 C15 -0.8(7)
C2 C3 C4 C15 151.1(4)
C12 C3 C4 C5 -153.5(4)
C2 C3 C4 C5 -1.5(5)
C15 C4 C5 C18 0.3(7)
C3 C4 C5 C18 152.7(4)
C15 C4 C5 C1 -151.3(4)
C3 C4 C5 C1 1.1(5)
C6 C1 C5 C18 0.7(7)
C2 C1 C5 C18 -151.9(4)
C6 C1 C5 C4 152.3(4)
C2 C1 C5 C4 -0.3(5)
C2 C1 C6 C7 -7.4(7)
C5 C1 C6 C7 -155.5(4)
C2 C1 C6 C20 159.7(4)
C5 C1 C6 C20 11.6(7)
C1 C6 C7 C8 8.2(7)
C20 C6 C7 C8 -156.8(5)
C1 C6 C7 C21 -179.4(4)
C20 C6 C7 C21 15.7(7)
C6 C7 C8 C9 -0.8(7)
C21 C7 C8 C9 -173.4(4)
C1 C2 C9 C8 8.6(7)
C3 C2 C9 C8 156.2(4)
C1 C2 C9 C10 -159.3(4)
C3 C2 C9 C10 -11.7(7)
C7 C8 C9 C2 -7.6(7)
C7 C8 C9 C10 158.5(5)
C2 C9 C10 C11 9.9(7)
C8 C9 C10 C11 -156.0(5)
C2 C9 C10 C32 -179.2(4)
C8 C9 C10 C32 14.9(8)
C9 C10 C11 C12 1.7(7)
C32 C10 C11 C12 -169.3(5)
C4 C3 C12 C11 157.5(4)
C2 C3 C12 C11 9.7(6)
C4 C3 C12 C13 -9.3(7)
C2 C3 C12 C13 -157.1(4)
C10 C11 C12 C3 -11.3(7)
C10 C11 C12 C13 153.4(5)
C3 C12 C13 C14 10.6(6)
C11 C12 C13 C14 -154.0(5)
C3 C12 C13 C43 -176.9(4)
C11 C12 C13 C43 18.5(7)
C12 C13 C14 C15 -2.4(7)
C43 C13 C14 C15 -175.0(4)
C3 C4 C15 C14 9.2(7)
C5 C4 C15 C14 157.9(4)
C3 C4 C15 C16 -157.6(4)
C5 C4 C15 C16 -8.9(7)
C13 C14 C15 C4 -7.6(7)
C13 C14 C15 C16 157.1(5)
C4 C15 C16 C17 8.5(7)
C14 C15 C16 C17 -156.2(5)
C4 C15 C16 C54 -179.5(4)
C14 C15 C16 C54 15.8(7)
C15 C16 C17 C18 0.2(7)
C54 C16 C17 C18 -171.6(4)
C4 C5 C18 C17 8.6(7)
C1 C5 C18 C17 156.0(4)
C4 C5 C18 C19 -160.3(4)
C1 C5 C18 C19 -12.9(7)
C16 C17 C18 C5 -8.7(7)
C16 C17 C18 C19 158.3(5)
C5 C18 C19 C20 12.5(7)
C17 C18 C19 C20 -154.5(5)
C5 C18 C19 C65 -175.8(4)
C17 C18 C19 C65 17.2(8)
C18 C19 C20 C6 -0.4(7)
C65 C19 C20 C6 -172.2(5)
C1 C6 C20 C19 -11.7(7)
C7 C6 C20 C19 153.4(5)
C8 C7 C21 C22 52.7(6)
C6 C7 C21 C22 -119.9(5)
C8 C7 C21 C26 -126.9(5)
C6 C7 C21 C26 60.5(6)
C26 C21 C22 C23 -1.7(8)
C7 C21 C22 C23 178.7(5)
C21 C22 C23 C24 -1.6(9)
C22 C23 C24 C25 2.7(9)
C23 C24 C25 C26 -0.5(9)
C22 C21 C26 C25 3.8(7)
C7 C21 C26 C25 -176.6(5)
C22 C21 C26 C27 -172.5(5)
C7 C21 C26 C27 7.1(7)
C24 C25 C26 C21 -2.8(8)
C24 C25 C26 C27 173.6(5)
C21 C26 C27 C30 47.8(8)
C25 C26 C27 C30 -128.4(6)
C21 C26 C27 S1 -139.2(4)
C25 C26 C27 S1 44.6(6)
C30 C27 S1 C28 0.6(4)
C26 C27 S1 C28 -173.7(4)
C27 S1 C28 C29 -0.2(5)
C27 S1 C28 C31 178.7(5)
C31 C28 C29 C30 -179.0(6)
S1 C28 C29 C30 -0.2(6)
C26 C27 C30 C29 172.8(5)
S1 C27 C30 C29 -0.8(6)
C28 C29 C30 C27 0.7(7)
C11 C10 C32 C33 43.2(7)
C9 C10 C32 C33 -127.8(5)
C11 C10 C32 C37 -139.2(5)
C9 C10 C32 C37 49.8(7)
C37 C32 C33 C34 -0.9(8)
C10 C32 C33 C34 176.8(5)
C32 C33 C34 C35 0.0(9)
C33 C34 C35 C36 0.3(9)
C34 C35 C36 C37 0.2(9)
C35 C36 C37 C32 -1.1(8)
C35 C36 C37 C38 177.1(5)
C33 C32 C37 C36 1.4(7)
C10 C32 C37 C36 -176.2(5)
C33 C32 C37 C38 -176.7(5)
C10 C32 C37 C38 5.7(7)
C36 C37 C38 C41 -134.7(6)
C32 C37 C38 C41 43.4(8)
C36 C37 C38 S2 46.8(7)
C32 C37 C38 S2 -135.1(5)
C41 C38 S2 C39 -2.2(4)
C37 C38 S2 C39 176.6(5)
C38 S2 C39 C40 1.3(5)
C38 S2 C39 C42 -178.3(6)
C42 C39 C40 C41 179.4(6)
S2 C39 C40 C41 -0.2(7)
C37 C38 C41 C40 -176.1(5)
S2 C38 C41 C40 2.5(6)
C39 C40 C41 C38 -1.6(8)
C14 C13 C43 C44 64.8(6)
C12 C13 C43 C44 -107.8(5)
C14 C13 C43 C48 -114.9(5)
C12 C13 C43 C48 72.5(6)
C48 C43 C44 C45 -1.5(8)
C13 C43 C44 C45 178.8(5)
C43 C44 C45 C46 -0.9(8)
C44 C45 C46 C47 1.9(9)
C45 C46 C47 C48 -0.5(9)
C46 C47 C48 C43 -1.8(8)
C46 C47 C48 C49 175.5(5)
C44 C43 C48 C47 2.8(7)
C13 C43 C48 C47 -177.6(5)
C44 C43 C48 C49 -174.4(5)
C13 C43 C48 C49 5.2(7)
C47 C48 C49 C52 22.9(8)
C43 C48 C49 C52 -160.0(5)
C47 C48 C49 S3 -147.9(4)
C43 C48 C49 S3 29.2(7)
C52 C49 S3 C50 -0.9(4)
C48 C49 S3 C50 171.3(4)
C49 S3 C50 C51 1.5(5)
C49 S3 C50 C53 -179.9(5)
C53 C50 C51 C52 179.9(6)
S3 C50 C51 C52 -1.6(7)
C48 C49 C52 C51 -171.7(5)
S3 C49 C52 C51 0.1(6)
C50 C51 C52 C49 1.0(8)
C17 C16 C54 C55 51.6(7)
C15 C16 C54 C55 -120.4(5)
C17 C16 C54 C59 -130.0(5)
C15 C16 C54 C59 57.9(6)
C59 C54 C55 C56 -1.9(7)
C16 C54 C55 C56 176.4(4)
C54 C55 C56 C57 0.2(7)
C55 C56 C57 C58 0.5(8)
C56 C57 C58 C59 0.5(8)
C57 C58 C59 C54 -2.1(7)
C57 C58 C59 C60 175.4(5)
C55 C54 C59 C58 2.8(7)
C16 C54 C59 C58 -175.5(4)
C55 C54 C59 C60 -174.6(4)
C16 C54 C59 C60 7.0(7)
C58 C59 C60 C63 60.8(7)
C54 C59 C60 C63 -121.8(6)
C58 C59 C60 S4 -119.1(5)
C54 C59 C60 S4 58.3(6)
C63 C60 S4 C61 0.0(4)
C59 C60 S4 C61 179.9(4)
C60 S4 C61 C62 0.7(4)
C60 S4 C61 C64 -177.3(5)
C64 C61 C62 C63 176.7(6)
S4 C61 C62 C63 -1.2(6)
C59 C60 C63 C62 179.4(5)
S4 C60 C63 C62 -0.6(6)
C61 C62 C63 C60 1.2(7)
C20 C19 C65 C66 45.7(7)
C18 C19 C65 C66 -126.1(5)
C20 C19 C65 C70 -136.2(5)
C18 C19 C65 C70 51.9(7)
C70 C65 C66 C67 0.6(8)
C19 C65 C66 C67 178.8(5)
C65 C66 C67 C68 0.1(8)
C66 C67 C68 C69 -0.7(8)
C67 C68 C69 C70 0.6(8)
C68 C69 C70 C65 0.2(8)
C68 C69 C70 C71 179.0(5)
C66 C65 C70 C69 -0.8(7)
C19 C65 C70 C69 -178.8(4)
C66 C65 C70 C71 -179.5(4)
C19 C65 C70 C71 2.5(7)
C69 C70 C71 C74 -137.9(6)
C65 C70 C71 C74 40.8(8)
C69 C70 C71 S5 40.9(6)
C65 C70 C71 S5 -140.4(4)
C74 C71 S5 C72 0.0(4)
C70 C71 S5 C72 -179.0(4)
C71 S5 C72 C73 0.4(4)
C71 S5 C72 C75 -179.7(5)
C75 C72 C73 C74 179.4(5)
S5 C72 C73 C74 -0.6(5)
C70 C71 C74 C73 178.5(5)
S5 C71 C74 C73 -0.3(5)
C72 C73 C74 C71 0.6(6)
